data_4332132
loop_
_publ_author_name
'Chandrasekhar, Vadapalli'
'Sasikumar, Palani'
'Boomishankar, Ramamoorthy'
'Anantharaman, Ganapathi'

_publ_section_title
;
 Assembly of Lipophilic Tetranuclear (Cu4and Zn4) Molecular
 Metallophosphonates from 2,4,6-Triisopropylphenylphosponic Acid and
 Pyrazole Ligands
;
_journal_issue 8
_journal_name_full 'Inorganic Chemistry'
_journal_page_first 3344
_journal_page_last 3351
_journal_paper_doi 10.1021/ic060003y
_journal_volume 45
_journal_year 2006
_chemical_formula_moiety 'C95 H160 N12 O17 P4 Zn4'
_chemical_formula_sum 'C95 H160 N12 O17 P4 Zn4'
_chemical_formula_weight 2127.81
_chemical_melting_point 206
_chemical_name_common mtallophosphate
_chemical_name_systematic
; 
 ? 
;
_space_group_IT_number 2
_symmetry_cell_setting triclinic
_symmetry_space_group_name_Hall '-P 1'
_symmetry_space_group_name_H-M 'P -1'
_atom_sites_solution_hydrogens geom
_atom_sites_solution_primary direct
_atom_sites_solution_secondary difmap
_audit_creation_method SHELXL-97
_cell_angle_alpha 95.366(5)
_cell_angle_beta 101.054(5)
_cell_angle_gamma 103.679(5)
_cell_formula_units_Z 2
_cell_length_a 15.898(5)
_cell_length_b 16.563(5)
_cell_length_c 21.746(5)
_cell_measurement_temperature 293(2)
_cell_volume 5402(3)
_computing_structure_refinement 'SHELXL-97 (Sheldrick, 1997)'
_computing_structure_solution 'SHELXS-97 (Sheldrick, 1990)'
_diffrn_ambient_temperature 293(2)
_diffrn_measured_fraction_theta_full 0.989
_diffrn_measured_fraction_theta_max 0.989
_diffrn_measurement_device_type 'Bruker Smart APEX CCD diffractometer'
_diffrn_radiation_monochromator graphite
_diffrn_radiation_source 'fine-focus sealed tube'
_diffrn_radiation_type MoK\a
_diffrn_radiation_wavelength 0.71069
_diffrn_reflns_av_R_equivalents 0.0563
_diffrn_reflns_av_sigmaI/netI 0.1097
_diffrn_reflns_limit_h_max 17
_diffrn_reflns_limit_h_min -16
_diffrn_reflns_limit_k_max 17
_diffrn_reflns_limit_k_min -15
_diffrn_reflns_limit_l_max 23
_diffrn_reflns_limit_l_min -23
_diffrn_reflns_number 22736
_diffrn_reflns_theta_full 22.49
_diffrn_reflns_theta_max 22.49
_diffrn_reflns_theta_min 4.08
_exptl_absorpt_coefficient_mu 0.997
_exptl_absorpt_correction_type Semiemprical
_exptl_absorpt_process_details SADABS
_exptl_crystal_density_diffrn 1.259
_exptl_crystal_density_method 'not measured'
_exptl_crystal_F_000 2170
_refine_diff_density_max 0.772
_refine_diff_density_min -0.474
_refine_diff_density_rms 0.096
_refine_ls_extinction_method none
_refine_ls_goodness_of_fit_ref 1.039
_refine_ls_hydrogen_treatment mixed
_refine_ls_matrix_type full
_refine_ls_number_parameters 1170
_refine_ls_number_reflns 13949
_refine_ls_number_restraints 34
_refine_ls_restrained_S_all 1.038
_refine_ls_R_factor_all 0.1206
_refine_ls_R_factor_gt 0.0771
_refine_ls_shift/su_max 0.004
_refine_ls_shift/su_mean 0.000
_refine_ls_structure_factor_coef Fsqd
_refine_ls_weighting_details 'calc w=1/[\s^2^(Fo^2^)+(0.0702P)^2^+15.0320P] where P=(Fo^2^+2Fc^2^)/3'
_refine_ls_weighting_scheme calc
_refine_ls_wR_factor_gt 0.1648
_refine_ls_wR_factor_ref 0.1856
_reflns_number_gt 9211
_reflns_number_total 13949
_reflns_threshold_expression >2sigma(I)
_cod_data_source_file ic060003ysup1.cif
_cod_data_source_block Zn4
_cod_original_sg_symbol_H-M P-1
_cod_database_code 4332132

loop_
_symmetry_equiv_pos_as_xyz
'x, y, z'
'-x, -y, -z'

loop_
_atom_site_label
_atom_site_type_symbol
_atom_site_fract_x
_atom_site_fract_y
_atom_site_fract_z
_atom_site_U_iso_or_equiv
_atom_site_adp_type
_atom_site_occupancy
_atom_site_symmetry_multiplicity
_atom_site_calc_flag
_atom_site_refinement_flags
_atom_site_disorder_assembly
_atom_site_disorder_group
Zn1 Zn 0.70791(6) 0.05285(6) 0.38078(5) 0.0357(3) Uani 1 1 d . . .
Zn2 Zn 0.87044(6) 0.25770(6) 0.31421(4) 0.0261(3) Uani 1 1 d . . .
Zn3 Zn 0.63198(5) 0.34631(5) 0.25618(4) 0.0209(2) Uani 1 1 d . . .
Zn4 Zn 0.68158(6) 0.34155(6) 0.06748(4) 0.0294(3) Uani 1 1 d . . .
P1 P 0.88314(15) 0.07452(14) 0.33181(12) 0.0375(6) Uani 1 1 d . . .
P2 P 0.68543(13) 0.23251(13) 0.36364(10) 0.0259(5) Uani 1 1 d . . .
P3 P 0.80865(13) 0.35631(14) 0.19987(10) 0.0276(5) Uani 1 1 d . . .
P4 P 0.50621(13) 0.32215(13) 0.12146(10) 0.0247(5) Uani 1 1 d . . .
O1 O 0.7912(4) 0.0239(3) 0.3357(3) 0.0415(15) Uani 1 1 d . . .
O2 O 0.8774(3) 0.1443(3) 0.2918(3) 0.0368(14) Uani 1 1 d . . .
O3 O 0.9408(4) 0.1076(3) 0.3978(3) 0.0393(15) Uani 1 1 d . . .
O4 O 0.6508(3) 0.1375(3) 0.3559(2) 0.0309(13) Uani 1 1 d . . .
O5 O 0.7828(3) 0.2602(4) 0.3636(3) 0.0368(15) Uani 1 1 d . . .
O6 O 0.6288(3) 0.2666(3) 0.3135(2) 0.0281(13) Uani 1 1 d . . .
O7 O 0.8521(3) 0.2953(3) 0.2335(3) 0.0341(14) Uani 1 1 d . . .
O8 O 0.7444(3) 0.3851(3) 0.2342(3) 0.0308(13) Uani 1 1 d . . .
O9 O 0.7659(3) 0.3156(3) 0.1326(3) 0.0353(14) Uani 1 1 d . . .
O10 O 0.5333(3) 0.2928(3) 0.1851(2) 0.0318(14) Uani 1 1 d . . .
O11 O 0.5611(3) 0.3039(3) 0.0752(2) 0.0311(14) Uani 1 1 d . . .
O12 O 0.5103(3) 0.4152(3) 0.1297(2) 0.0235(12) Uani 1 1 d . . .
N1 N 0.7678(5) 0.0757(4) 0.4732(3) 0.042(2) Uani 1 1 d . . .
N2 N 0.8550(5) 0.0792(5) 0.4902(4) 0.048(2) Uani 1 1 d . . .
H2 H 0.8910 0.0835 0.4650 0.057 Uiso 1 1 calc R . .
N3 N 0.6112(5) -0.0541(4) 0.3716(4) 0.043(2) Uani 1 1 d . . .
N4 N 0.5276(6) -0.0662(5) 0.3376(4) 0.060(2) Uani 1 1 d . . .
H4 H 0.5100 -0.0310 0.3149 0.071 Uiso 1 1 calc R . .
N5 N 0.9899(4) 0.3142(4) 0.3752(3) 0.0354(18) Uani 1 1 d . . .
N6 N 1.0204(5) 0.2706(5) 0.4192(3) 0.044(2) Uani 1 1 d . . .
H6 H 0.9939 0.2203 0.4231 0.053 Uiso 1 1 calc R . .
N7 N 0.6961(4) 0.2604(4) -0.0010(3) 0.0334(17) Uani 1 1 d . . .
N8 N 0.7402(5) 0.2015(5) 0.0153(4) 0.0424(19) Uani 1 1 d . . .
H8 H 0.7675 0.2004 0.0533 0.051 Uiso 1 1 calc R . .
N9 N 0.6903(4) 0.4602(4) 0.0534(3) 0.0297(17) Uani 1 1 d . . .
N10 N 0.6241(4) 0.4951(4) 0.0637(3) 0.0304(17) Uani 1 1 d . . .
H10 H 0.5792 0.4696 0.0774 0.037 Uiso 1 1 calc R . .
N11 N 0.6092(4) 0.4568(4) 0.2886(3) 0.0252(16) Uani 1 1 d . . .
N12 N 0.5644(4) 0.4977(4) 0.2487(3) 0.0255(15) Uani 1 1 d . . .
H12 H 0.5382 0.4769 0.2102 0.031 Uiso 1 1 calc R . .
C1 C 0.9381(6) 0.0080(6) 0.2914(4) 0.039(2) Uani 1 1 d . A .
C2 C 0.8960(6) -0.0747(6) 0.2594(4) 0.042(2) Uani 1 1 d . . .
C3 C 0.9470(7) -0.1211(7) 0.2351(5) 0.070(3) Uani 1 1 d . A .
H3 H 0.9204 -0.1763 0.2161 0.084 Uiso 1 1 calc R . .
C4 C 1.0365(7) -0.0883(9) 0.2380(5) 0.080(4) Uani 1 1 d . . .
C5 C 1.0760(7) -0.0087(7) 0.2665(5) 0.056(3) Uani 1 1 d . A .
H5 H 1.1363 0.0130 0.2690 0.067 Uiso 1 1 calc R . .
C6 C 1.0293(6) 0.0421(6) 0.2923(5) 0.046(3) Uani 1 1 d . . .
C7 C 0.7966(7) -0.1159(6) 0.2511(5) 0.055(3) Uani 1 1 d . . .
H7 H 0.7667 -0.0712 0.2565 0.066 Uiso 1 1 calc R . .
C8 C 0.7545(8) -0.1671(7) 0.1858(6) 0.084(4) Uani 1 1 d . . .
H8A H 0.7815 -0.2125 0.1800 0.126 Uiso 1 1 calc R . .
H8B H 0.7635 -0.1317 0.1539 0.126 Uiso 1 1 calc R . .
H8C H 0.6920 -0.1892 0.1825 0.126 Uiso 1 1 calc R . .
C9 C 0.7810(8) -0.1715(7) 0.3011(6) 0.078(4) Uani 1 1 d . . .
H9A H 0.8125 -0.2141 0.2982 0.117 Uiso 1 1 calc R . .
H9B H 0.7186 -0.1976 0.2947 0.117 Uiso 1 1 calc R . .
H9C H 0.8019 -0.1383 0.3423 0.117 Uiso 1 1 calc R . .
C10 C 1.0948(13) -0.1212(15) 0.1971(10) 0.056(7) Uiso 0.458(14) 1 d PDU A 1
H10A H 1.0612 -0.1785 0.1778 0.067 Uiso 0.458(14) 1 calc PR A 1
C11 C 1.1811(12) -0.1294(13) 0.2369(9) 0.044(6) Uiso 0.458(14) 1 d PDU A 1
H11A H 1.2269 -0.0788 0.2397 0.066 Uiso 0.458(14) 1 calc PR A 1
H11B H 1.1977 -0.1760 0.2176 0.066 Uiso 0.458(14) 1 calc PR A 1
H11C H 1.1732 -0.1385 0.2786 0.066 Uiso 0.458(14) 1 calc PR A 1
C12 C 1.1225(14) -0.0757(14) 0.1420(10) 0.058(7) Uiso 0.458(14) 1 d PDU A 1
H12A H 1.1652 -0.0230 0.1591 0.086 Uiso 0.458(14) 1 calc PR A 1
H12B H 1.0712 -0.0657 0.1157 0.086 Uiso 0.458(14) 1 calc PR A 1
H12C H 1.1483 -0.1101 0.1172 0.086 Uiso 0.458(14) 1 calc PR A 1
C10' C 1.0795(12) -0.1637(12) 0.2232(9) 0.059(6) Uiso 0.542(14) 1 d PDU A 2
H10' H 1.0351 -0.2102 0.1949 0.070 Uiso 0.542(14) 1 calc PR A 2
C11' C 1.1512(16) -0.1259(15) 0.1898(11) 0.091(8) Uiso 0.542(14) 1 d PDU A 2
H11D H 1.1899 -0.0758 0.2156 0.137 Uiso 0.542(14) 1 calc PR A 2
H11E H 1.1244 -0.1123 0.1499 0.137 Uiso 0.542(14) 1 calc PR A 2
H11F H 1.1848 -0.1656 0.1825 0.137 Uiso 0.542(14) 1 calc PR A 2
C12' C 1.1265(15) -0.1966(14) 0.2814(10) 0.087(8) Uiso 0.542(14) 1 d PDU A 2
H12D H 1.1523 -0.2398 0.2672 0.131 Uiso 0.542(14) 1 calc PR A 2
H12E H 1.0839 -0.2190 0.3054 0.131 Uiso 0.542(14) 1 calc PR A 2
H12F H 1.1723 -0.1511 0.3076 0.131 Uiso 0.542(14) 1 calc PR A 2
C13 C 1.0823(7) 0.1309(6) 0.3194(6) 0.064(3) Uani 1 1 d . A .
H13 H 1.0412 0.1612 0.3326 0.077 Uiso 1 1 calc R . .
C14 C 1.1548(8) 0.1344(8) 0.3782(8) 0.116(6) Uani 1 1 d . . .
H14A H 1.1277 0.1162 0.4121 0.175 Uiso 1 1 calc R A .
H14B H 1.1911 0.1909 0.3908 0.175 Uiso 1 1 calc R . .
H14C H 1.1909 0.0981 0.3684 0.175 Uiso 1 1 calc R . .
C15 C 1.1191(11) 0.1738(9) 0.2678(9) 0.155(8) Uani 1 1 d . . .
H15A H 1.1554 0.1424 0.2511 0.233 Uiso 1 1 calc R A .
H15B H 1.1542 0.2297 0.2853 0.233 Uiso 1 1 calc R . .
H15C H 1.0709 0.1763 0.2345 0.233 Uiso 1 1 calc R . .
C16 C 0.6676(5) 0.2747(5) 0.4397(4) 0.030(2) Uani 1 1 d . . .
C17 C 0.5791(5) 0.2750(5) 0.4435(4) 0.032(2) Uani 1 1 d . . .
C18 C 0.5641(7) 0.3180(6) 0.4951(4) 0.048(3) Uani 1 1 d . . .
H18 H 0.5057 0.3156 0.4973 0.058 Uiso 1 1 calc R . .
C19 C 0.6311(7) 0.3649(7) 0.5441(5) 0.055(3) Uani 1 1 d . . .
C20 C 0.7175(6) 0.3600(6) 0.5425(4) 0.046(2) Uani 1 1 d . . .
H20 H 0.7636 0.3871 0.5767 0.055 Uiso 1 1 calc R . .
C21 C 0.7366(6) 0.3161(5) 0.4917(4) 0.034(2) Uani 1 1 d . . .
C22 C 0.4983(5) 0.2247(6) 0.3940(4) 0.040(2) Uani 1 1 d . . .
H22 H 0.5189 0.1975 0.3599 0.048 Uiso 1 1 calc R . .
C23 C 0.4417(6) 0.2802(7) 0.3653(5) 0.057(3) Uani 1 1 d . . .
H23A H 0.4225 0.3090 0.3983 0.086 Uiso 1 1 calc R . .
H23B H 0.3908 0.2460 0.3349 0.086 Uiso 1 1 calc R . .
H23C H 0.4762 0.3206 0.3448 0.086 Uiso 1 1 calc R . .
C24 C 0.4412(6) 0.1549(7) 0.4229(5) 0.067(3) Uani 1 1 d . . .
H24A H 0.4767 0.1192 0.4396 0.101 Uiso 1 1 calc R . .
H24B H 0.3916 0.1222 0.3906 0.101 Uiso 1 1 calc R . .
H24C H 0.4200 0.1803 0.4563 0.101 Uiso 1 1 calc R . .
C25 C 0.6105(9) 0.4179(8) 0.5980(6) 0.077(4) Uani 1 1 d . . .
H25 H 0.5497 0.3911 0.6009 0.093 Uiso 1 1 calc R . .
C26 C 0.6108(10) 0.5037(8) 0.5817(6) 0.101(5) Uani 1 1 d . . .
H26A H 0.6677 0.5301 0.5740 0.151 Uiso 1 1 calc R . .
H26B H 0.5994 0.5368 0.6163 0.151 Uiso 1 1 calc R . .
H26C H 0.5655 0.4992 0.5444 0.151 Uiso 1 1 calc R . .
C27 C 0.6687(11) 0.4234(9) 0.6621(6) 0.115(6) Uani 1 1 d . . .
H27A H 0.7280 0.4546 0.6627 0.172 Uiso 1 1 calc R . .
H27B H 0.6690 0.3679 0.6712 0.172 Uiso 1 1 calc R . .
H27C H 0.6462 0.4513 0.6936 0.172 Uiso 1 1 calc R . .
C28 C 0.8339(5) 0.3128(5) 0.4977(4) 0.033(2) Uani 1 1 d . . .
H28 H 0.8354 0.2672 0.4661 0.039 Uiso 1 1 calc R . .
C29 C 0.8740(6) 0.2950(7) 0.5637(4) 0.058(3) Uani 1 1 d . . .
H29A H 0.8808 0.3427 0.5947 0.087 Uiso 1 1 calc R . .
H29B H 0.9309 0.2846 0.5638 0.087 Uiso 1 1 calc R . .
H29C H 0.8352 0.2466 0.5738 0.087 Uiso 1 1 calc R . .
C30 C 0.8901(6) 0.3947(6) 0.4846(5) 0.055(3) Uani 1 1 d . . .
H30A H 0.8673 0.4038 0.4423 0.082 Uiso 1 1 calc R . .
H30B H 0.9504 0.3916 0.4887 0.082 Uiso 1 1 calc R . .
H30C H 0.8879 0.4404 0.5143 0.082 Uiso 1 1 calc R . .
C31 C 0.8960(5) 0.4460(5) 0.1945(4) 0.031(2) Uani 1 1 d . . .
C32 C 0.9615(5) 0.4269(6) 0.1613(5) 0.045(3) Uani 1 1 d . . .
C33 C 1.0292(6) 0.4929(6) 0.1531(6) 0.065(3) Uani 1 1 d . . .
H33 H 1.0715 0.4806 0.1322 0.078 Uiso 1 1 calc R . .
C34 C 1.0360(6) 0.5743(7) 0.1744(6) 0.059(3) Uani 1 1 d . . .
C35 C 0.9756(6) 0.5927(6) 0.2080(5) 0.053(3) Uani 1 1 d . . .
H35 H 0.9813 0.6482 0.2242 0.064 Uiso 1 1 calc R . .
C36 C 0.9049(6) 0.5281(6) 0.2181(5) 0.045(3) Uani 1 1 d . . .
C37 C 0.9627(7) 0.3401(7) 0.1359(5) 0.059(3) Uani 1 1 d . . .
H37 H 0.9093 0.3004 0.1416 0.071 Uiso 1 1 calc R . .
C38 C 1.0442(7) 0.3174(8) 0.1723(7) 0.095(4) Uani 1 1 d . . .
H38A H 1.0970 0.3557 0.1670 0.142 Uiso 1 1 calc R . .
H38B H 1.0435 0.2612 0.1563 0.142 Uiso 1 1 calc R . .
H38C H 1.0431 0.3210 0.2164 0.142 Uiso 1 1 calc R . .
C39 C 0.9626(8) 0.3326(7) 0.0643(6) 0.090(4) Uani 1 1 d . . .
H39A H 0.9126 0.3492 0.0421 0.135 Uiso 1 1 calc R . .
H39B H 0.9586 0.2755 0.0483 0.135 Uiso 1 1 calc R . .
H39C H 1.0164 0.3686 0.0583 0.135 Uiso 1 1 calc R . .
C40 C 1.1096(7) 0.6467(7) 0.1632(7) 0.080(4) Uani 1 1 d . . .
H40 H 1.1088 0.6985 0.1885 0.097 Uiso 1 1 calc R . .
C41 C 1.2002(7) 0.6310(8) 0.1829(8) 0.122(6) Uani 1 1 d . . .
H41A H 1.2114 0.6250 0.2270 0.183 Uiso 1 1 calc R . .
H41B H 1.2447 0.6775 0.1759 0.183 Uiso 1 1 calc R . .
H41C H 1.2021 0.5805 0.1582 0.183 Uiso 1 1 calc R . .
C42 C 1.0934(9) 0.6585(8) 0.0929(7) 0.101(5) Uani 1 1 d . . .
H42A H 1.1410 0.7024 0.0864 0.151 Uiso 1 1 calc R . .
H42B H 1.0383 0.6734 0.0811 0.151 Uiso 1 1 calc R . .
H42C H 1.0907 0.6071 0.0673 0.151 Uiso 1 1 calc R . .
C43 C 0.8423(6) 0.5586(6) 0.2557(5) 0.051(3) Uani 1 1 d . . .
H43 H 0.8096 0.5095 0.2710 0.061 Uiso 1 1 calc R . .
C44 C 0.8894(7) 0.6268(7) 0.3152(5) 0.073(3) Uani 1 1 d . . .
C45 C 0.7747(6) 0.5886(7) 0.2111(5) 0.060(3) Uani 1 1 d . . .
C46 C 0.3923(5) 0.2614(5) 0.0878(4) 0.0264(19) Uani 1 1 d . B .
C47 C 0.3236(5) 0.2854(5) 0.1106(3) 0.0220(18) Uani 1 1 d . . .
C48 C 0.2359(5) 0.2470(5) 0.0808(4) 0.028(2) Uani 1 1 d . . .
H48 H 0.1912 0.2651 0.0953 0.033 Uiso 1 1 calc R . .
C49 C 0.2126(5) 0.1830(5) 0.0303(4) 0.036(2) Uani 1 1 d . . .
C50 C 0.2808(6) 0.1564(6) 0.0109(5) 0.046(2) Uani 1 1 d . B .
H50 H 0.2667 0.1125 -0.0224 0.055 Uiso 1 1 calc R . .
C51 C 0.3706(5) 0.1933(6) 0.0398(4) 0.042(2) Uani 1 1 d . . .
C52 C 0.3395(5) 0.3530(5) 0.1665(4) 0.028(2) Uani 1 1 d . . .
H52 H 0.4032 0.3685 0.1858 0.034 Uiso 1 1 calc R . .
C53 C 0.3154(6) 0.4338(5) 0.1474(4) 0.040(2) Uani 1 1 d . . .
C54 C 0.2894(5) 0.3200(6) 0.2185(4) 0.040(2) Uani 1 1 d . . .
C55 C 0.1167(5) 0.1439(7) -0.0037(5) 0.054(3) Uani 1 1 d . . .
H55 H 0.1157 0.0969 -0.0350 0.065 Uiso 1 1 calc R . .
C56 C 0.0825(7) 0.2107(9) -0.0405(6) 0.101(5) Uani 1 1 d . . .
C57 C 0.0614(7) 0.1088(7) 0.0417(6) 0.081(4) Uani 1 1 d . . .
H57A H 0.0884 0.0709 0.0641 0.121 Uiso 1 1 calc R . .
H57B H 0.0028 0.0793 0.0184 0.121 Uiso 1 1 calc R . .
H57C H 0.0579 0.1540 0.0713 0.121 Uiso 1 1 calc R . .
C58 C 0.4412(11) 0.1637(11) 0.0075(9) 0.029(5) Uiso 0.505(17) 1 d PDU B 1
H58 H 0.4874 0.2141 0.0064 0.035 Uiso 0.505(17) 1 calc PR B 1
C59 C 0.4127(14) 0.1151(13) -0.0581(7) 0.037(5) Uiso 0.505(17) 1 d PDU B 1
H59A H 0.4630 0.1014 -0.0706 0.056 Uiso 0.505(17) 1 calc PR B 1
H59B H 0.3887 0.1485 -0.0871 0.056 Uiso 0.505(17) 1 calc PR B 1
H59C H 0.3682 0.0643 -0.0587 0.056 Uiso 0.505(17) 1 calc PR B 1
C60 C 0.4824(12) 0.1143(11) 0.0547(7) 0.041(6) Uiso 0.505(17) 1 d PDU B 1
H60A H 0.4373 0.0676 0.0607 0.062 Uiso 0.505(17) 1 calc PR B 1
H60B H 0.5091 0.1501 0.0944 0.062 Uiso 0.505(17) 1 calc PR B 1
H60C H 0.5270 0.0939 0.0388 0.062 Uiso 0.505(17) 1 calc PR B 1
C58' C 0.4326(12) 0.1363(11) 0.0286(9) 0.032(5) Uiso 0.495(17) 1 d PDU B 2
H58' H 0.4900 0.1609 0.0581 0.038 Uiso 0.495(17) 1 calc PR B 2
C59' C 0.4465(14) 0.1457(14) -0.0374(10) 0.048(6) Uiso 0.495(17) 1 d PDU B 2
H59D H 0.4888 0.1159 -0.0464 0.071 Uiso 0.495(17) 1 calc PR B 2
H59E H 0.4684 0.2041 -0.0403 0.071 Uiso 0.495(17) 1 calc PR B 2
H59F H 0.3911 0.1229 -0.0675 0.071 Uiso 0.495(17) 1 calc PR B 2
C60' C 0.4059(12) 0.0431(10) 0.0342(9) 0.047(6) Uiso 0.495(17) 1 d PDU B 2
H60D H 0.3555 0.0151 0.0009 0.070 Uiso 0.495(17) 1 calc PR B 2
H60E H 0.3910 0.0362 0.0744 0.070 Uiso 0.495(17) 1 calc PR B 2
H60F H 0.4545 0.0191 0.0307 0.070 Uiso 0.495(17) 1 calc PR B 2
C61 C 0.7338(6) 0.0688(6) 0.5250(5) 0.049(3) Uani 1 1 d . . .
C62 C 0.8033(8) 0.0681(8) 0.5759(5) 0.081(4) Uani 1 1 d . . .
H62 H 0.7991 0.0637 0.6176 0.097 Uiso 1 1 calc R . .
C63 C 0.8769(8) 0.0750(7) 0.5527(5) 0.065(3) Uani 1 1 d . . .
C64 C 0.6397(7) 0.0648(7) 0.5237(5) 0.069(3) Uani 1 1 d . . .
H64A H 0.6278 0.1169 0.5138 0.104 Uiso 1 1 calc R . .
H64B H 0.6276 0.0554 0.5645 0.104 Uiso 1 1 calc R . .
H64C H 0.6024 0.0196 0.4921 0.104 Uiso 1 1 calc R . .
C65 C 0.9746(8) 0.0808(9) 0.5825(6) 0.100(5) Uani 1 1 d . . .
H65A H 0.9807 0.0261 0.5901 0.150 Uiso 1 1 calc R . .
H65B H 0.9928 0.1183 0.6218 0.150 Uiso 1 1 calc R . .
H65C H 1.0112 0.1017 0.5541 0.150 Uiso 1 1 calc R . .
C66 C 0.4748(7) -0.1412(7) 0.3437(6) 0.062(3) Uani 1 1 d . . .
C67 C 0.5257(7) -0.1776(7) 0.3838(5) 0.059(3) Uani 1 1 d . . .
H67 H 0.5074 -0.2292 0.3974 0.071 Uiso 1 1 calc R . .
C68 C 0.6109(6) -0.1228(6) 0.4011(5) 0.046(2) Uani 1 1 d . . .
C69 C 0.3786(7) -0.1672(8) 0.3111(7) 0.106(5) Uani 1 1 d . . .
H69A H 0.3577 -0.1182 0.3046 0.160 Uiso 1 1 calc R . .
H69B H 0.3452 -0.1997 0.3369 0.160 Uiso 1 1 calc R . .
H69C H 0.3714 -0.2005 0.2710 0.160 Uiso 1 1 calc R . .
C70 C 0.6920(7) -0.1325(6) 0.4421(5) 0.060(3) Uani 1 1 d . . .
H70A H 0.7427 -0.1065 0.4264 0.090 Uiso 1 1 calc R . .
H70B H 0.6885 -0.1911 0.4422 0.090 Uiso 1 1 calc R . .
H70C H 0.6976 -0.1061 0.4844 0.090 Uiso 1 1 calc R . .
C71 C 1.0980(6) 0.3160(6) 0.4564(5) 0.053(3) Uani 1 1 d . . .
C72 C 1.1186(6) 0.3899(6) 0.4345(5) 0.050(3) Uani 1 1 d . . .
H72 H 1.1695 0.4336 0.4501 0.060 Uiso 1 1 calc R . .
C73 C 1.0494(5) 0.3884(5) 0.3842(4) 0.037(2) Uani 1 1 d . . .
C74 C 1.1448(8) 0.2817(7) 0.5116(6) 0.088(4) Uani 1 1 d . . .
H74A H 1.1366 0.3077 0.5505 0.132 Uiso 1 1 calc R . .
H74B H 1.2071 0.2936 0.5120 0.132 Uiso 1 1 calc R . .
H74C H 1.1204 0.2221 0.5070 0.132 Uiso 1 1 calc R . .
C75 C 1.0352(6) 0.4525(6) 0.3439(5) 0.060(3) Uani 1 1 d . . .
H75A H 1.0015 0.4256 0.3026 0.090 Uiso 1 1 calc R . .
H75B H 1.0916 0.4866 0.3405 0.090 Uiso 1 1 calc R . .
H75C H 1.0034 0.4872 0.3624 0.090 Uiso 1 1 calc R . .
C76 C 0.7365(8) 0.1463(7) -0.0336(5) 0.069(3) Uani 1 1 d . . .
C77 C 0.6864(6) 0.1681(6) -0.0853(5) 0.053(3) Uani 1 1 d . . .
H77 H 0.6717 0.1408 -0.1267 0.064 Uiso 1 1 calc R . .
C78 C 0.6625(5) 0.2377(6) -0.0636(4) 0.036(2) Uani 1 1 d . . .
C79 C 0.7820(13) 0.0777(11) -0.0276(7) 0.174(10) Uani 1 1 d . . .
H79A H 0.8450 0.1009 -0.0209 0.261 Uiso 1 1 calc R . .
H79B H 0.7616 0.0379 -0.0658 0.261 Uiso 1 1 calc R . .
H79C H 0.7689 0.0501 0.0076 0.261 Uiso 1 1 calc R . .
C80 C 0.6105(7) 0.2890(7) -0.0982(4) 0.064(3) Uani 1 1 d . . .
H80A H 0.5502 0.2726 -0.0935 0.096 Uiso 1 1 calc R . .
H80B H 0.6116 0.2805 -0.1423 0.096 Uiso 1 1 calc R . .
H80C H 0.6358 0.3473 -0.0814 0.096 Uiso 1 1 calc R . .
C81 C 0.7462(5) 0.5188(6) 0.0311(4) 0.040(2) Uani 1 1 d . . .
C82 C 0.7160(6) 0.5904(6) 0.0292(4) 0.039(2) Uani 1 1 d . . .
H82 H 0.7432 0.6403 0.0165 0.046 Uiso 1 1 calc R . .
C83 C 0.6367(5) 0.5735(5) 0.0500(4) 0.030(2) Uani 1 1 d . . .
C84 C 0.8284(6) 0.5025(6) 0.0161(5) 0.062(3) Uani 1 1 d . . .
H84A H 0.8716 0.5077 0.0548 0.093 Uiso 1 1 calc R . .
H84B H 0.8517 0.5424 -0.0096 0.093 Uiso 1 1 calc R . .
H84C H 0.8151 0.4467 -0.0064 0.093 Uiso 1 1 calc R . .
C85 C 0.5742(5) 0.6234(5) 0.0586(4) 0.037(2) Uani 1 1 d . . .
H85A H 0.5242 0.5894 0.0710 0.055 Uiso 1 1 calc R . .
H85B H 0.5544 0.6428 0.0195 0.055 Uiso 1 1 calc R . .
H85C H 0.6031 0.6707 0.0909 0.055 Uiso 1 1 calc R . .
C86 C 0.5648(5) 0.5736(5) 0.2751(4) 0.032(2) Uani 1 1 d . . .
C87 C 0.6123(6) 0.5816(5) 0.3356(4) 0.036(2) Uani 1 1 d . . .
H87 H 0.6243 0.6279 0.3667 0.044 Uiso 1 1 calc R . .
C88 C 0.6393(5) 0.5092(5) 0.3427(4) 0.030(2) Uani 1 1 d . . .
C89 C 0.5229(6) 0.6319(5) 0.2406(4) 0.044(2) Uani 1 1 d . . .
H89A H 0.5662 0.6687 0.2237 0.065 Uiso 1 1 calc R . .
H89B H 0.5002 0.6645 0.2691 0.065 Uiso 1 1 calc R . .
H89C H 0.4752 0.6003 0.2066 0.065 Uiso 1 1 calc R . .
C90 C 0.6935(6) 0.4850(5) 0.3990(4) 0.051(3) Uani 1 1 d . . .
H90A H 0.6550 0.4580 0.4242 0.076 Uiso 1 1 calc R . .
H90B H 0.7349 0.5344 0.4239 0.076 Uiso 1 1 calc R . .
H90C H 0.7254 0.4471 0.3847 0.076 Uiso 1 1 calc R . .
C1M C 0.8461(11) 0.0737(9) 0.1430(8) 0.091(5) Uiso 0.80 1 d PD . .
O1M O 0.8161(5) 0.1481(5) 0.1321(3) 0.069(2) Uiso 1 1 d D . .
C2M C 0.6237(14) 0.1157(17) 0.1723(12) 0.120(9) Uiso 0.60 1 d PD . .
O2M O 0.5336(9) 0.1206(9) 0.1771(7) 0.041(4) Uiso 0.40 1 d PD . .
C3M C 0.5048(16) 0.0075(14) 0.2255(10) 0.103(8) Uiso 0.60 1 d PD . .
O3M O 0.4897(9) 0.0600(9) 0.2759(7) 0.096(4) Uiso 0.60 1 d PD . .
C4M C 0.3453(14) 0.1114(16) 0.1895(11) 0.098(8) Uiso 0.60 1 d PD C 1
O4M O 0.4380(10) 0.1499(10) 0.2254(7) 0.107(5) Uiso 0.60 1 d PD C 1
C5M C 0.299(2) 0.079(2) 0.1908(11) 0.083(10) Uiso 0.40 1 d PD D 2
O5M O 0.3188(13) 0.0717(13) 0.2582(9) 0.089(6) Uiso 0.40 1 d PD D 2

loop_
_atom_site_aniso_label
_atom_site_aniso_U_11
_atom_site_aniso_U_22
_atom_site_aniso_U_33
_atom_site_aniso_U_23
_atom_site_aniso_U_13
_atom_site_aniso_U_12
Zn1 0.0345(6) 0.0313(6) 0.0496(7) 0.0212(5) 0.0168(5) 0.0128(5)
Zn2 0.0184(5) 0.0267(6) 0.0351(6) 0.0091(5) 0.0051(4) 0.0087(4)
Zn3 0.0174(5) 0.0217(5) 0.0257(5) 0.0079(4) 0.0056(4) 0.0069(4)
Zn4 0.0249(5) 0.0377(6) 0.0354(6) 0.0157(5) 0.0159(5) 0.0155(5)
P1 0.0353(14) 0.0280(13) 0.0550(17) 0.0135(12) 0.0141(13) 0.0129(11)
P2 0.0227(12) 0.0294(13) 0.0265(12) 0.0086(10) 0.0037(10) 0.0082(10)
P3 0.0182(11) 0.0318(13) 0.0373(14) 0.0154(11) 0.0100(10) 0.0078(10)
P4 0.0191(11) 0.0301(13) 0.0280(12) 0.0093(10) 0.0067(10) 0.0090(10)
O1 0.033(3) 0.029(3) 0.064(4) 0.011(3) 0.013(3) 0.006(3)
O2 0.035(3) 0.034(3) 0.045(4) 0.006(3) 0.007(3) 0.017(3)
O3 0.039(4) 0.030(3) 0.050(4) 0.010(3) 0.007(3) 0.010(3)
O4 0.036(3) 0.024(3) 0.036(3) 0.010(3) 0.009(3) 0.012(3)
O5 0.021(3) 0.052(4) 0.039(4) 0.007(3) 0.010(3) 0.011(3)
O6 0.023(3) 0.032(3) 0.032(3) 0.013(3) 0.009(3) 0.006(3)
O7 0.020(3) 0.040(4) 0.043(4) 0.018(3) 0.006(3) 0.007(3)
O8 0.025(3) 0.022(3) 0.047(4) 0.007(3) 0.015(3) 0.004(3)
O9 0.030(3) 0.038(4) 0.046(4) 0.013(3) 0.012(3) 0.018(3)
O10 0.027(3) 0.029(3) 0.032(3) 0.008(3) -0.001(3) 0.000(3)
O11 0.020(3) 0.041(4) 0.040(3) 0.010(3) 0.015(3) 0.014(3)
O12 0.016(3) 0.031(3) 0.026(3) 0.005(3) 0.006(2) 0.009(2)
N1 0.043(5) 0.043(5) 0.052(5) 0.028(4) 0.018(4) 0.021(4)
N2 0.046(5) 0.061(6) 0.053(5) 0.033(4) 0.022(4) 0.028(4)
N3 0.037(5) 0.033(5) 0.066(5) 0.021(4) 0.016(4) 0.011(4)
N4 0.056(6) 0.049(6) 0.076(6) 0.018(5) 0.008(5) 0.020(5)
N5 0.025(4) 0.029(4) 0.049(5) 0.007(4) 0.001(4) 0.008(4)
N6 0.032(5) 0.037(5) 0.057(5) 0.017(4) -0.008(4) 0.007(4)
N7 0.026(4) 0.040(5) 0.041(5) 0.014(4) 0.014(4) 0.015(4)
N8 0.048(5) 0.048(5) 0.036(5) 0.011(4) 0.007(4) 0.021(4)
N9 0.022(4) 0.034(4) 0.041(4) 0.012(3) 0.013(3) 0.014(3)
N10 0.029(4) 0.030(4) 0.038(4) 0.016(3) 0.013(3) 0.012(3)
N11 0.025(4) 0.029(4) 0.027(4) 0.012(3) 0.005(3) 0.016(3)
N12 0.023(4) 0.021(4) 0.032(4) 0.003(3) 0.005(3) 0.006(3)
C1 0.037(6) 0.038(6) 0.050(6) 0.021(5) 0.015(5) 0.016(5)
C2 0.036(6) 0.036(6) 0.054(6) -0.003(5) 0.004(5) 0.018(5)
C3 0.064(8) 0.064(8) 0.069(8) -0.027(6) -0.020(6) 0.034(7)
C4 0.042(7) 0.115(11) 0.072(8) -0.046(8) -0.017(6) 0.044(7)
C5 0.044(6) 0.073(8) 0.048(7) -0.003(6) 0.004(5) 0.020(6)
C6 0.053(6) 0.045(6) 0.064(7) 0.031(5) 0.033(5) 0.037(5)
C7 0.060(7) 0.027(5) 0.068(7) 0.001(5) -0.006(6) 0.013(5)
C8 0.080(9) 0.067(8) 0.090(10) -0.010(7) -0.011(7) 0.019(7)
C9 0.078(9) 0.064(8) 0.107(10) 0.020(8) 0.042(8) 0.028(7)
C13 0.049(7) 0.047(7) 0.120(10) 0.040(7) 0.055(7) 0.018(6)
C14 0.052(8) 0.063(9) 0.204(17) -0.020(10) -0.036(9) 0.023(7)
C15 0.185(17) 0.097(12) 0.27(2) 0.111(14) 0.187(17) 0.071(12)
C16 0.037(5) 0.025(5) 0.029(5) 0.010(4) 0.004(4) 0.012(4)
C17 0.025(5) 0.050(6) 0.029(5) 0.018(5) 0.012(4) 0.019(4)
C18 0.050(6) 0.062(7) 0.043(6) 0.010(6) 0.021(5) 0.025(6)
C19 0.065(8) 0.060(7) 0.054(7) 0.007(6) 0.029(6) 0.029(6)
C20 0.044(6) 0.050(6) 0.038(6) 0.001(5) 0.002(5) 0.009(5)
C21 0.039(5) 0.036(5) 0.030(5) 0.007(4) 0.011(4) 0.014(4)
C22 0.031(5) 0.052(6) 0.048(6) 0.029(5) 0.019(5) 0.017(5)
C23 0.041(6) 0.082(8) 0.055(7) 0.007(6) 0.004(5) 0.034(6)
C24 0.043(6) 0.085(8) 0.067(7) 0.036(7) 0.009(6) -0.004(6)
C25 0.089(9) 0.081(9) 0.064(8) -0.009(7) 0.029(7) 0.024(7)
C26 0.145(13) 0.084(10) 0.083(10) -0.017(8) 0.024(9) 0.063(9)
C27 0.201(17) 0.106(12) 0.062(9) 0.005(8) 0.059(11) 0.067(12)
C28 0.033(5) 0.026(5) 0.033(5) 0.002(4) 0.000(4) 0.003(4)
C29 0.051(6) 0.066(7) 0.055(7) 0.012(6) -0.005(5) 0.024(6)
C30 0.047(6) 0.057(7) 0.060(7) 0.001(6) 0.004(5) 0.022(5)
C31 0.021(5) 0.030(5) 0.048(6) 0.015(4) 0.009(4) 0.011(4)
C32 0.026(5) 0.041(6) 0.078(7) 0.030(5) 0.027(5) 0.008(5)
C33 0.037(6) 0.049(7) 0.129(10) 0.044(7) 0.043(7) 0.019(5)
C34 0.031(6) 0.047(7) 0.107(9) 0.030(7) 0.028(6) 0.006(5)
C35 0.035(6) 0.033(6) 0.085(8) 0.015(6) 0.012(6) -0.004(5)
C36 0.030(5) 0.047(7) 0.065(7) 0.024(5) 0.018(5) 0.010(5)
C37 0.047(6) 0.061(7) 0.093(9) 0.026(6) 0.041(6) 0.034(6)
C38 0.061(8) 0.087(10) 0.155(13) 0.020(9) 0.033(8) 0.048(7)
C39 0.097(10) 0.075(9) 0.131(12) 0.026(8) 0.087(9) 0.030(8)
C40 0.042(7) 0.067(8) 0.135(12) 0.051(8) 0.023(7) 0.004(6)
C41 0.029(7) 0.089(10) 0.249(19) 0.087(12) 0.010(9) 0.010(7)
C42 0.089(10) 0.097(11) 0.140(13) 0.060(10) 0.061(10) 0.024(8)
C43 0.048(6) 0.023(5) 0.085(8) 0.016(5) 0.028(6) 0.003(5)
C44 0.073(8) 0.060(7) 0.077(8) 0.001(6) -0.022(6) 0.036(6)
C45 0.035(6) 0.090(8) 0.058(7) 0.003(6) 0.008(5) 0.028(6)
C46 0.026(5) 0.024(5) 0.031(5) 0.001(4) 0.007(4) 0.010(4)
C47 0.019(4) 0.031(5) 0.017(4) 0.007(4) 0.006(4) 0.005(4)
C48 0.020(5) 0.035(5) 0.034(5) 0.011(4) 0.013(4) 0.009(4)
C49 0.033(5) 0.030(5) 0.045(6) 0.004(5) 0.007(4) 0.009(4)
C50 0.030(5) 0.042(6) 0.058(7) -0.017(5) 0.003(5) 0.008(5)
C51 0.021(5) 0.052(6) 0.050(6) -0.010(5) 0.004(4) 0.012(5)
C52 0.013(4) 0.042(5) 0.032(5) 0.008(4) 0.010(4) 0.004(4)
C53 0.050(6) 0.029(5) 0.046(6) -0.001(4) 0.018(5) 0.017(5)
C54 0.032(5) 0.062(7) 0.028(5) 0.008(5) 0.019(4) 0.004(5)
C55 0.018(5) 0.068(7) 0.063(7) -0.007(6) -0.005(5) 0.005(5)
C56 0.038(7) 0.147(13) 0.111(11) 0.046(10) -0.018(7) 0.030(8)
C57 0.051(7) 0.078(9) 0.089(9) -0.019(7) 0.002(7) -0.008(6)
C61 0.053(6) 0.054(7) 0.052(7) 0.032(5) 0.014(6) 0.022(5)
C62 0.084(9) 0.129(12) 0.058(8) 0.051(8) 0.032(7) 0.055(9)
C63 0.085(9) 0.075(8) 0.058(7) 0.040(6) 0.020(7) 0.047(7)
C64 0.068(8) 0.100(9) 0.063(7) 0.040(7) 0.039(6) 0.036(7)
C65 0.082(9) 0.131(12) 0.100(10) 0.070(10) 0.000(8) 0.049(9)
C66 0.046(7) 0.047(7) 0.088(9) 0.009(6) 0.014(6) 0.004(6)
C67 0.071(8) 0.049(7) 0.062(7) 0.023(6) 0.026(6) 0.011(6)
C68 0.042(6) 0.034(6) 0.065(7) 0.017(5) 0.025(5) 0.003(5)
C69 0.050(8) 0.098(11) 0.134(13) 0.008(9) -0.019(8) -0.016(7)
C70 0.067(7) 0.049(7) 0.076(8) 0.044(6) 0.020(6) 0.024(6)
C71 0.044(6) 0.053(7) 0.058(7) 0.010(6) -0.013(5) 0.024(6)
C72 0.021(5) 0.038(6) 0.076(7) 0.003(6) -0.010(5) -0.003(4)
C73 0.014(5) 0.032(6) 0.062(6) 0.004(5) 0.005(5) 0.004(4)
C74 0.076(9) 0.060(8) 0.100(10) 0.000(7) -0.043(7) 0.017(7)
C75 0.044(6) 0.035(6) 0.083(8) 0.004(6) -0.015(6) 0.001(5)
C76 0.091(9) 0.078(9) 0.047(7) 0.007(7) 0.003(7) 0.052(7)
C77 0.060(7) 0.064(7) 0.035(6) -0.010(5) 0.005(5) 0.023(6)
C78 0.021(5) 0.048(6) 0.043(6) 0.006(5) 0.008(4) 0.015(4)
C79 0.29(2) 0.173(17) 0.080(11) -0.034(11) -0.052(13) 0.195(18)
C80 0.072(8) 0.095(9) 0.041(6) 0.014(6) 0.004(6) 0.057(7)
C81 0.021(5) 0.055(6) 0.049(6) 0.028(5) 0.013(4) 0.005(5)
C82 0.045(6) 0.040(6) 0.038(5) 0.026(5) 0.019(5) 0.009(5)
C83 0.042(5) 0.021(5) 0.024(5) 0.009(4) 0.002(4) 0.005(4)
C84 0.046(6) 0.060(7) 0.100(9) 0.044(7) 0.046(6) 0.014(6)
C85 0.035(5) 0.033(5) 0.045(6) 0.016(4) 0.002(4) 0.015(4)
C86 0.040(5) 0.026(5) 0.036(6) 0.007(4) 0.017(4) 0.011(4)
C87 0.058(6) 0.018(5) 0.031(5) -0.006(4) 0.007(5) 0.011(4)
C88 0.043(5) 0.020(5) 0.025(5) -0.005(4) 0.004(4) 0.011(4)
C89 0.061(6) 0.033(5) 0.049(6) 0.014(5) 0.012(5) 0.032(5)
C90 0.064(7) 0.028(5) 0.043(6) -0.009(5) -0.018(5) 0.009(5)

loop_
_atom_type_symbol
_atom_type_description
_atom_type_scat_dispersion_real
_atom_type_scat_dispersion_imag
_atom_type_scat_source
C C 0.0033 0.0016 'International Tables Vol C Tables 4.2.6.8 and 6.1.1.4'
H H 0.0000 0.0000 'International Tables Vol C Tables 4.2.6.8 and 6.1.1.4'
N N 0.0061 0.0033 'International Tables Vol C Tables 4.2.6.8 and 6.1.1.4'
O O 0.0106 0.0060 'International Tables Vol C Tables 4.2.6.8 and 6.1.1.4'
P P 0.1023 0.0942 'International Tables Vol C Tables 4.2.6.8 and 6.1.1.4'
Zn Zn 0.2839 1.4301 'International Tables Vol C Tables 4.2.6.8 and 6.1.1.4'

loop_
_geom_angle_atom_site_label_1
_geom_angle_atom_site_label_2
_geom_angle_atom_site_label_3
_geom_angle
O4 Zn1 O1 119.8(2)
O4 Zn1 N1 112.2(3)
O1 Zn1 N1 106.8(3)
O4 Zn1 N3 106.8(3)
O1 Zn1 N3 105.3(3)
N1 Zn1 N3 104.7(3)
O7 Zn2 O5 117.8(2)
O7 Zn2 O2 101.9(2)
O5 Zn2 O2 111.2(2)
O7 Zn2 N5 116.1(3)
O5 Zn2 N5 105.2(3)
O2 Zn2 N5 103.9(2)
O6 Zn3 O8 115.0(2)
O6 Zn3 O10 104.2(2)
O8 Zn3 O10 115.1(2)
O6 Zn3 N11 115.2(2)
O8 Zn3 N11 101.2(2)
O10 Zn3 N11 106.3(2)
O9 Zn4 O11 114.1(2)
O9 Zn4 N9 120.5(3)
O11 Zn4 N9 102.1(2)
O9 Zn4 N7 95.0(3)
O11 Zn4 N7 105.9(3)
N9 Zn4 N7 119.0(3)
O2 P1 O3 112.2(3)
O2 P1 O1 111.4(3)
O3 P1 O1 110.5(3)
O2 P1 C1 105.0(3)
O3 P1 C1 107.5(4)
O1 P1 C1 110.1(4)
O5 P2 O6 112.4(3)
O5 P2 O4 112.6(3)
O6 P2 O4 109.4(3)
O5 P2 C16 109.2(4)
O6 P2 C16 105.8(3)
O4 P2 C16 107.0(3)
O9 P3 O8 112.8(3)
O9 P3 O7 108.1(3)
O8 P3 O7 112.6(3)
O9 P3 C31 105.9(4)
O8 P3 C31 109.6(3)
O7 P3 C31 107.6(3)
O11 P4 O12 109.7(3)
O11 P4 O10 112.8(3)
O12 P4 O10 111.4(3)
O11 P4 C46 107.0(3)
O12 P4 C46 109.7(3)
O10 P4 C46 106.1(3)
P1 O1 Zn1 130.3(4)
P1 O2 Zn2 130.8(3)
P2 O4 Zn1 131.3(3)
P2 O5 Zn2 144.9(4)
P2 O6 Zn3 144.1(3)
P3 O7 Zn2 139.9(4)
P3 O8 Zn3 142.4(3)
P3 O9 Zn4 132.8(3)
P4 O10 Zn3 129.3(3)
P4 O11 Zn4 137.1(4)
C61 N1 N2 108.0(7)
C61 N1 Zn1 130.8(7)
N2 N1 Zn1 119.1(6)
C63 N2 N1 109.5(8)
N4 N3 C68 105.9(7)
N4 N3 Zn1 123.9(6)
C68 N3 Zn1 129.8(6)
N3 N4 C66 111.3(8)
C73 N5 N6 106.6(7)
C73 N5 Zn2 136.0(6)
N6 N5 Zn2 117.4(5)
N5 N6 C71 110.7(7)
C78 N7 N8 104.0(7)
C78 N7 Zn4 136.4(6)
N8 N7 Zn4 118.9(5)
C76 N8 N7 112.6(7)
C81 N9 N10 105.6(6)
C81 N9 Zn4 135.6(6)
N10 N9 Zn4 118.7(5)
C83 N10 N9 112.3(6)
C88 N11 N12 105.1(6)
C88 N11 Zn3 133.7(5)
N12 N11 Zn3 120.5(5)
C86 N12 N11 113.2(7)
C2 C1 C6 118.5(8)
C2 C1 P1 124.5(7)
C6 C1 P1 117.1(7)
C3 C2 C1 118.6(9)
C3 C2 C7 118.1(9)
C1 C2 C7 123.3(8)
C2 C3 C4 122.3(10)
C5 C4 C3 119.1(10)
C5 C4 C10 111.2(13)
C3 C4 C10 127.5(13)
C5 C4 C10' 129.7(11)
C3 C4 C10' 108.7(12)
C10 C4 C10' 35.5(9)
C4 C5 C6 122.1(10)
C5 C6 C1 119.1(9)
C5 C6 C13 115.4(9)
C1 C6 C13 125.5(8)
C9 C7 C8 109.2(9)
C9 C7 C2 110.6(8)
C8 C7 C2 112.9(9)
C11 C10 C12 104.7(15)
C11 C10 C4 112.3(16)
C12 C10 C4 121.0(16)
C11' C10' C12' 106.3(15)
C11' C10' C4 103.6(16)
C12' C10' C4 116.4(15)
C6 C13 C15 109.4(11)
C6 C13 C14 112.3(8)
C15 C13 C14 112.5(11)
C21 C16 C17 118.0(7)
C21 C16 P2 123.9(6)
C17 C16 P2 117.6(6)
C18 C17 C16 119.8(8)
C18 C17 C22 117.1(8)
C16 C17 C22 123.0(7)
C17 C18 C19 123.2(9)
C18 C19 C20 116.8(9)
C18 C19 C25 120.7(9)
C20 C19 C25 122.5(10)
C21 C20 C19 122.3(9)
C20 C21 C16 119.5(8)
C20 C21 C28 116.6(8)
C16 C21 C28 123.8(7)
C17 C22 C23 112.0(8)
C17 C22 C24 110.4(7)
C23 C22 C24 109.9(7)
C26 C25 C27 110.6(11)
C26 C25 C19 110.2(9)
C27 C25 C19 115.3(10)
C30 C28 C29 109.6(7)
C30 C28 C21 110.6(7)
C29 C28 C21 111.6(7)
C36 C31 C32 118.7(8)
C36 C31 P3 126.3(6)
C32 C31 P3 115.0(6)
C33 C32 C31 118.6(9)
C33 C32 C37 117.0(8)
C31 C32 C37 124.4(8)
C34 C33 C32 122.8(9)
C33 C34 C35 118.9(9)
C33 C34 C40 122.1(10)
C35 C34 C40 119.0(10)
C34 C35 C36 121.2(9)
C31 C36 C35 119.9(8)
C31 C36 C43 125.0(8)
C35 C36 C43 115.1(8)
C32 C37 C38 110.2(10)
C32 C37 C39 110.9(8)
C38 C37 C39 110.0(9)
C41 C40 C34 111.5(9)
C41 C40 C42 109.1(11)
C34 C40 C42 110.5(10)
C45 C43 C36 109.1(8)
C45 C43 C44 111.0(8)
C36 C43 C44 115.4(8)
C51 C46 C47 118.8(7)
C51 C46 P4 122.8(6)
C47 C46 P4 118.4(6)
C48 C47 C46 119.6(7)
C48 C47 C52 116.9(6)
C46 C47 C52 123.5(7)
C49 C48 C47 122.5(7)
C48 C49 C50 117.1(8)
C48 C49 C55 122.0(8)
C50 C49 C55 120.9(8)
C49 C50 C51 122.4(8)
C46 C51 C50 119.1(7)
C46 C51 C58' 124.5(9)
C50 C51 C58' 113.5(10)
C46 C51 C58 123.5(9)
C50 C51 C58 116.5(9)
C58' C51 C58 25.3(6)
C47 C52 C53 113.1(6)
C47 C52 C54 111.7(6)
C53 C52 C54 110.2(6)
C57 C55 C49 111.2(8)
C57 C55 C56 114.5(9)
C49 C55 C56 108.1(8)
C59 C58 C60 111.3(13)
C59 C58 C51 119.8(13)
C60 C58 C51 103.8(15)
C59' C58' C60' 108.8(14)
C59' C58' C51 104.5(15)
C60' C58' C51 120.7(14)
N1 C61 C62 107.5(8)
N1 C61 C64 122.4(8)
C62 C61 C64 130.1(9)
C63 C62 C61 106.9(9)
C62 C63 N2 108.2(10)
C62 C63 C65 133.8(10)
N2 C63 C65 118.0(10)
C67 C66 N4 106.8(9)
C67 C66 C69 132.4(11)
N4 C66 C69 120.7(10)
C66 C67 C68 107.1(9)
N3 C68 C67 108.9(9)
N3 C68 C70 121.4(8)
C67 C68 C70 129.7(9)
N6 C71 C72 107.0(8)
N6 C71 C74 121.1(9)
C72 C71 C74 131.9(10)
C71 C72 C73 106.8(8)
N5 C73 C72 108.8(8)
N5 C73 C75 120.6(8)
C72 C73 C75 130.6(8)
N8 C76 C77 106.4(9)
N8 C76 C79 122.2(10)
C77 C76 C79 131.5(11)
C78 C77 C76 106.5(9)
N7 C78 C77 110.6(8)
N7 C78 C80 119.2(8)
C77 C78 C80 130.2(9)
N9 C81 C82 109.6(7)
N9 C81 C84 120.3(8)
C82 C81 C84 130.0(8)
C81 C82 C83 106.7(7)
N10 C83 C82 105.7(7)
N10 C83 C85 121.5(7)
C82 C83 C85 132.8(7)
N12 C86 C87 104.6(7)
N12 C86 C89 123.5(8)
C87 C86 C89 131.9(8)
C86 C87 C88 108.2(7)
N11 C88 C87 109.0(7)
N11 C88 C90 120.4(7)
C87 C88 C90 130.5(8)

loop_
_geom_bond_atom_site_label_1
_geom_bond_atom_site_label_2
_geom_bond_distance
Zn1 O4 1.907(5)
Zn1 O1 1.912(6)
Zn1 N1 2.011(8)
Zn1 N3 2.017(7)
Zn2 O7 1.909(5)
Zn2 O5 1.920(5)
Zn2 O2 1.930(5)
Zn2 N5 2.051(7)
Zn3 O6 1.898(5)
Zn3 O8 1.918(5)
Zn3 O10 1.947(5)
Zn3 N11 2.036(6)
Zn4 O9 1.909(5)
Zn4 O11 1.914(5)
Zn4 N9 1.993(6)
Zn4 N7 1.995(7)
P1 O2 1.520(6)
P1 O3 1.520(6)
P1 O1 1.525(6)
P1 C1 1.821(9)
P2 O5 1.507(5)
P2 O6 1.515(5)
P2 O4 1.522(5)
P2 C16 1.834(8)
P3 O9 1.508(6)
P3 O8 1.512(5)
P3 O7 1.520(5)
P3 C31 1.808(8)
P4 O11 1.507(5)
P4 O12 1.520(5)
P4 O10 1.528(5)
P4 C46 1.822(8)
N1 C61 1.342(11)
N1 N2 1.350(9)
N2 C63 1.350(12)
N3 N4 1.351(10)
N3 C68 1.357(10)
N4 C66 1.358(12)
N5 C73 1.332(10)
N5 N6 1.338(9)
N6 C71 1.344(11)
N7 C78 1.345(10)
N7 N8 1.366(9)
N8 C76 1.318(12)
N9 C81 1.346(9)
N9 N10 1.358(8)
N10 C83 1.337(9)
N11 C88 1.330(9)
N11 N12 1.349(8)
N12 C86 1.329(9)
C1 C2 1.422(12)
C1 C6 1.422(12)
C2 C3 1.383(12)
C2 C7 1.533(13)
C3 C4 1.384(15)
C4 C5 1.350(15)
C4 C10 1.55(2)
C4 C10' 1.60(2)
C5 C6 1.393(12)
C6 C13 1.510(14)
C7 C9 1.510(13)
C7 C8 1.523(14)
C10 C11 1.517(19)
C10 C12 1.55(2)
C10' C11' 1.511(19)
C10' C12' 1.55(2)
C13 C15 1.519(14)
C13 C14 1.535(16)
C16 C21 1.406(11)
C16 C17 1.426(10)
C17 C18 1.364(12)
C17 C22 1.516(12)
C18 C19 1.375(13)
C19 C20 1.401(12)
C19 C25 1.530(14)
C20 C21 1.387(11)
C21 C28 1.542(11)
C22 C23 1.526(11)
C22 C24 1.553(11)
C25 C26 1.495(15)
C25 C27 1.501(16)
C28 C30 1.523(12)
C28 C29 1.539(11)
C31 C36 1.372(12)
C31 C32 1.452(11)
C32 C33 1.391(12)
C32 C37 1.497(13)
C33 C34 1.357(14)
C34 C35 1.384(13)
C34 C40 1.537(13)
C35 C36 1.424(12)
C36 C43 1.544(12)
C37 C38 1.529(14)
C37 C39 1.548(15)
C40 C41 1.513(14)
C40 C42 1.541(16)
C43 C45 1.511(13)
C43 C44 1.571(14)
C46 C51 1.393(11)
C46 C47 1.406(10)
C47 C48 1.389(10)
C47 C52 1.512(11)
C48 C49 1.381(11)
C49 C50 1.383(11)
C49 C55 1.517(12)
C50 C51 1.406(11)
C51 C58' 1.553(18)
C51 C58 1.578(18)
C52 C53 1.548(11)
C52 C54 1.570(10)
C55 C57 1.509(14)
C55 C56 1.563(15)
C58 C59 1.502(18)
C58 C60 1.52(2)
C58' C59' 1.511(18)
C58' C60' 1.52(2)
C61 C62 1.410(14)
C61 C64 1.477(13)
C62 C63 1.347(14)
C63 C65 1.540(15)
C66 C67 1.356(13)
C66 C69 1.498(14)
C67 C68 1.399(13)
C68 C70 1.471(13)
C71 C72 1.345(12)
C71 C74 1.518(13)
C72 C73 1.389(12)
C73 C75 1.469(12)
C76 C77 1.376(13)
C76 C79 1.487(15)
C77 C78 1.368(12)
C78 C80 1.479(11)
C81 C82 1.383(12)
C81 C84 1.483(11)
C82 C83 1.394(11)
C83 C85 1.461(11)
C86 C87 1.363(11)
C86 C89 1.479(11)
C87 C88 1.377(11)
C88 C90 1.500(11)
C1M O1M 1.446(13)
C2M O2M 1.476(16)
C3M O3M 1.425(16)
C4M O4M 1.487(16)
C5M O5M 1.461(17)
